data_2105374
loop_
_publ_author_name
'Venteicher, R.F.'
'Gschneidner, K.A.jr.'
'McMasters, O.D.'

_publ_section_title
;
 Crystallography of the silver-rich rare earth-silver intermetallic
 compounds
;
_journal_name_full 'Acta Crystallographica B (24,1968-38,1982)'
_journal_page_first 1224
_journal_page_last 1229
_journal_paper_doi 10.1107/S0567740870003928
_journal_volume 26
_journal_year 1970
_chemical_formula_sum 'Ag4 Sc'
_space_group_IT_number 87
_symmetry_space_group_name_Hall '-I 4'
_symmetry_space_group_name_H-M 'I 4/m'
_cell_angle_alpha 90
_cell_angle_beta 90
_cell_angle_gamma 90
_cell_formula_units_Z 2
_cell_length_a 6.574
_cell_length_b 6.574
_cell_length_c 4.0686
_cell_volume 175.835
_citation_journal_id_ASTM ACBCAR
_cod_data_source_file silver3-x_175.cif
_cod_data_source_block Ag4Sc1
_cod_original_cell_volume 175.8346
_cod_original_formula_sum 'Ag4 Sc1'
_cod_database_code 2105374

loop_
_symmetry_equiv_pos_as_xyz
x,y,z
-y,x,z
-x,-y,z
y,-x,z
-x,-y,-z
y,-x,-z
x,y,-z
-y,x,-z
x+1/2,y+1/2,z+1/2
-y+1/2,x+1/2,z+1/2
-x+1/2,-y+1/2,z+1/2
y+1/2,-x+1/2,z+1/2
-x+1/2,-y+1/2,-z+1/2
y+1/2,-x+1/2,-z+1/2
x+1/2,y+1/2,-z+1/2
-y+1/2,x+1/2,-z+1/2

loop_
_atom_site_label
_atom_site_type_symbol
_atom_site_fract_x
_atom_site_fract_y
_atom_site_fract_z
_atom_site_occupancy
_atom_site_U_iso_or_equiv
Ag1 Ag 0.2 0.4 0 1 0.0
Sc1 Sc 0 0 0 1 0.0
